data_4339389
loop_
_publ_author_name
'Reisner, Erwin'
'Abikoff, Tanya C.'
'Lippard, Stephen J.'

_publ_section_title
;
 Influence of steric hindrance on the core geometry and sulfoxidation
 chemistry of carboxylate-rich diiron(II) complexes.
;
_journal_issue 24
_journal_name_full 'Inorganic chemistry'
_journal_page_first 10229
_journal_page_last 10240
_journal_paper_doi 10.1021/ic7014176
_journal_volume 46
_journal_year 2007
_chemical_formula_moiety 'C96 H79 Fe2 N O8 S, C4.5 H5.5 Cl3.5'
_chemical_formula_sum 'C100.5 H84.5 Cl3.5 Fe2 N O8 S'
_chemical_formula_weight 1702.03
_chemical_name_common '[Fe2(O2CArTol)4(pyCH2SPh)]'
_chemical_name_systematic
;

 ?

;
_space_group_IT_number 14
_symmetry_cell_setting monoclinic
_symmetry_space_group_name_Hall '-P 2yn'
_symmetry_space_group_name_H-M 'P 1 21/n 1'
_atom_sites_solution_hydrogens geom
_atom_sites_solution_primary direct
_atom_sites_solution_secondary difmap
_audit_creation_method SHELXL-97
_cell_angle_alpha 90.00
_cell_angle_beta 96.0190(10)
_cell_angle_gamma 90.00
_cell_formula_units_Z 4
_cell_length_a 16.5043(10)
_cell_length_b 26.2368(15)
_cell_length_c 21.0392(12)
_cell_measurement_reflns_used 4300
_cell_measurement_temperature 173(2)
_cell_measurement_theta_max 23.29
_cell_measurement_theta_min 2.27
_cell_volume 9060.2(9)
_computing_cell_refinement 'Bruker SMART'
_computing_data_collection 'Bruker SMART'
_computing_data_reduction 'Bruker SAINT'
_computing_molecular_graphics 'Bruker SHELXTL'
_computing_publication_material 'Bruker SHELXTL'
_computing_structure_refinement 'SHELXL-97 (Sheldrick, 1997)'
_computing_structure_solution 'SHELXS-97 (Sheldrick, 1990)'
_diffrn_ambient_temperature 173(2)
_diffrn_measured_fraction_theta_full 0.999
_diffrn_measured_fraction_theta_max 0.999
_diffrn_measurement_device_type 'CCD area detector'
_diffrn_measurement_method 'phi and omega scans'
_diffrn_radiation_monochromator graphite
_diffrn_radiation_source 'fine-focus sealed tube'
_diffrn_radiation_type MoK\a
_diffrn_radiation_wavelength 0.71073
_diffrn_reflns_av_R_equivalents 0.1316
_diffrn_reflns_av_sigmaI/netI 0.0753
_diffrn_reflns_limit_h_max 18
_diffrn_reflns_limit_h_min -18
_diffrn_reflns_limit_k_max 29
_diffrn_reflns_limit_k_min -29
_diffrn_reflns_limit_l_max 23
_diffrn_reflns_limit_l_min -23
_diffrn_reflns_number 108041
_diffrn_reflns_theta_full 23.26
_diffrn_reflns_theta_max 23.26
_diffrn_reflns_theta_min 2.33
_exptl_absorpt_coefficient_mu 0.502
_exptl_absorpt_correction_T_max 0.9609
_exptl_absorpt_correction_T_min 0.9062
_exptl_absorpt_correction_type empirical
_exptl_absorpt_process_details SADABS
_exptl_crystal_colour yellow
_exptl_crystal_density_diffrn 1.248
_exptl_crystal_density_method 'not measured'
_exptl_crystal_description block
_exptl_crystal_F_000 3544
_exptl_crystal_size_max 0.20
_exptl_crystal_size_mid 0.10
_exptl_crystal_size_min 0.08
_refine_diff_density_max 1.215
_refine_diff_density_min -0.362
_refine_diff_density_rms 0.089
_refine_ls_extinction_method none
_refine_ls_goodness_of_fit_ref 1.035
_refine_ls_hydrogen_treatment constr
_refine_ls_matrix_type full
_refine_ls_number_parameters 1105
_refine_ls_number_reflns 13014
_refine_ls_number_restraints 1137
_refine_ls_restrained_S_all 1.008
_refine_ls_R_factor_all 0.1193
_refine_ls_R_factor_gt 0.0746
_refine_ls_shift/su_max 0.001
_refine_ls_shift/su_mean 0.000
_refine_ls_structure_factor_coef Fsqd
_refine_ls_weighting_details 'calc w=1/[\s^2^(Fo^2^)+(0.1182P)^2^+16.7769P] where P=(Fo^2^+2Fc^2^)/3'
_refine_ls_weighting_scheme calc
_refine_ls_wR_factor_gt 0.1979
_refine_ls_wR_factor_ref 0.2272
_reflns_number_gt 8537
_reflns_number_total 13014
_reflns_threshold_expression >2sigma(I)
_cod_data_source_file ic7014176-file003.cif
_cod_data_source_block 10
_cod_depositor_comments
;
The following automatic conversions were performed:

'_symmetry_cell_setting' value 'Monoclinic' changed to 'monoclinic'
according to
/usr/data/users/saulius/automatic-downloads/retrospective/ACS/lib/dictionaries/cif_core.dic
dictionary named 'cif_core.dic' version 2.4.2 from 2011-04-26.

Automatic conversion script
Id: cif_fix_values 2281 2013-09-26 08:29:07Z andrius 
;
_cod_original_sg_symbol_H-M P2(1)/n
_cod_original_formula_sum 'C100.50 H84.50 Cl3.50 Fe2 N O8 S'
_cod_database_code 4339389

loop_
_symmetry_equiv_pos_as_xyz
'x, y, z'
'-x+1/2, y+1/2, -z+1/2'
'-x, -y, -z'
'x-1/2, -y-1/2, z-1/2'

loop_
_atom_site_label
_atom_site_type_symbol
_atom_site_fract_x
_atom_site_fract_y
_atom_site_fract_z
_atom_site_U_iso_or_equiv
_atom_site_adp_type
_atom_site_occupancy
_atom_site_symmetry_multiplicity
_atom_site_calc_flag
_atom_site_refinement_flags
_atom_site_disorder_assembly
_atom_site_disorder_group
Fe1 Fe 0.44434(5) 0.19703(3) 0.61467(4) 0.0292(2) Uani 1 1 d U . .
Fe2 Fe 0.53872(5) 0.22793(3) 0.75753(4) 0.0288(2) Uani 1 1 d U . .
S1 S 0.32015(10) 0.13274(7) 0.61623(8) 0.0450(4) Uani 1 1 d U . .
N1 N 0.3751(3) 0.21421(18) 0.5270(2) 0.0319(11) Uani 1 1 d U . .
O1 O 0.5291(2) 0.25235(14) 0.59898(18) 0.0327(9) Uani 1 1 d U . .
O2 O 0.6107(2) 0.25139(15) 0.69070(18) 0.0342(9) Uani 1 1 d U . .
O3 O 0.3746(2) 0.23799(15) 0.66826(18) 0.0353(10) Uani 1 1 d U . .
O4 O 0.4520(2) 0.28204(15) 0.74192(18) 0.0347(9) Uani 1 1 d U . .
O5 O 0.5252(2) 0.13995(15) 0.6273(2) 0.0382(10) Uani 1 1 d U . .
O6 O 0.5481(3) 0.15426(15) 0.7317(2) 0.0418(10) Uani 1 1 d U . .
O7 O 0.4943(2) 0.19637(15) 0.84848(17) 0.0349(9) Uani 1 1 d U . .
O8 O 0.6150(2) 0.22959(16) 0.84126(18) 0.0382(10) Uani 1 1 d U . .
C1 C 0.4093(4) 0.2377(2) 0.4801(3) 0.0363(14) Uani 1 1 d U . .
H1A H 0.4658 0.2456 0.4867 0.044 Uiso 1 1 calc R . .
C2 C 0.3665(4) 0.2512(3) 0.4222(3) 0.0457(16) Uani 1 1 d U . .
H2A H 0.3929 0.2675 0.3898 0.055 Uiso 1 1 calc R . .
C3 C 0.2849(4) 0.2401(3) 0.4134(3) 0.0479(17) Uani 1 1 d U . .
H3A H 0.2532 0.2496 0.3749 0.058 Uiso 1 1 calc R . .
C4 C 0.2500(4) 0.2154(2) 0.4604(3) 0.0427(15) Uani 1 1 d U . .
H4A H 0.1939 0.2064 0.4540 0.051 Uiso 1 1 calc R . .
C5 C 0.2949(3) 0.2035(2) 0.5167(3) 0.0352(13) Uani 1 1 d U . .
C6 C 0.2560(4) 0.1795(3) 0.5706(3) 0.0435(15) Uani 1 1 d U . .
H6A H 0.2049 0.1626 0.5530 0.052 Uiso 1 1 calc R . .
H6B H 0.2415 0.2067 0.6000 0.052 Uiso 1 1 calc R . .
C7 C 0.3266(5) 0.0838(3) 0.5576(3) 0.0526(17) Uani 1 1 d U . .
C8 C 0.2612(6) 0.0506(3) 0.5451(4) 0.075(2) Uani 1 1 d U . .
H8A H 0.2126 0.0550 0.5650 0.090 Uiso 1 1 calc R . .
C9 C 0.2689(7) 0.0103(3) 0.5022(5) 0.093(3) Uani 1 1 d U . .
H9A H 0.2251 -0.0130 0.4931 0.112 Uiso 1 1 calc R . .
C10 C 0.3384(8) 0.0042(4) 0.4737(5) 0.104(3) Uani 1 1 d U . .
H10A H 0.3421 -0.0231 0.4445 0.125 Uiso 1 1 calc R . .
C11 C 0.4023(7) 0.0363(3) 0.4858(4) 0.090(3) Uani 1 1 d U . .
H11A H 0.4506 0.0313 0.4657 0.108 Uiso 1 1 calc R . .
C12 C 0.3966(6) 0.0763(3) 0.5280(4) 0.067(2) Uani 1 1 d U . .
H12A H 0.4414 0.0989 0.5367 0.080 Uiso 1 1 calc R . .
C101 C 0.5945(3) 0.2636(2) 0.6330(3) 0.0312(13) Uani 1 1 d U . .
C102 C 0.6588(3) 0.2933(2) 0.6040(3) 0.0324(13) Uani 1 1 d U . .
C103 C 0.6776(4) 0.2832(2) 0.5406(3) 0.0371(14) Uani 1 1 d U . .
C104 C 0.7398(4) 0.3109(3) 0.5165(3) 0.0484(17) Uani 1 1 d U . .
H10B H 0.7530 0.3040 0.4745 0.058 Uiso 1 1 calc R . .
C105 C 0.7825(4) 0.3479(3) 0.5524(4) 0.0579(19) Uani 1 1 d U . .
H10C H 0.8246 0.3664 0.5352 0.069 Uiso 1 1 calc R . .
C106 C 0.7635(4) 0.3580(3) 0.6142(3) 0.0494(17) Uani 1 1 d U . .
H10D H 0.7928 0.3836 0.6389 0.059 Uiso 1 1 calc R . .
C107 C 0.7022(3) 0.3311(2) 0.6404(3) 0.0355(13) Uani 1 1 d U . .
C108 C 0.6353(4) 0.2449(2) 0.4969(3) 0.0382(14) Uani 1 1 d U . .
C109 C 0.6092(4) 0.2592(3) 0.4341(3) 0.0431(15) Uani 1 1 d U . .
H10E H 0.6176 0.2933 0.4210 0.052 Uiso 1 1 calc R . .
C110 C 0.5712(4) 0.2248(3) 0.3903(3) 0.0474(16) Uani 1 1 d U . .
H11B H 0.5545 0.2356 0.3479 0.057 Uiso 1 1 calc R . .
C111 C 0.5575(4) 0.1756(3) 0.4080(3) 0.0504(17) Uani 1 1 d U . .
C112 C 0.5855(4) 0.1604(3) 0.4700(3) 0.0489(16) Uani 1 1 d U . .
H11C H 0.5779 0.1261 0.4826 0.059 Uiso 1 1 calc R . .
C113 C 0.6241(4) 0.1945(2) 0.5137(3) 0.0420(15) Uani 1 1 d U . .
H11D H 0.6430 0.1832 0.5555 0.050 Uiso 1 1 calc R . .
C114 C 0.6836(4) 0.3473(2) 0.7051(3) 0.0384(14) Uani 1 1 d U . .
C115 C 0.7438(4) 0.3475(2) 0.7561(3) 0.0484(16) Uani 1 1 d U . .
H11E H 0.7962 0.3343 0.7507 0.058 Uiso 1 1 calc R . .
C116 C 0.7284(5) 0.3666(3) 0.8147(4) 0.0571(18) Uani 1 1 d U . .
H11F H 0.7706 0.3660 0.8490 0.069 Uiso 1 1 calc R . .
C117 C 0.6538(5) 0.3864(3) 0.8248(3) 0.0563(18) Uani 1 1 d U . .
C118 C 0.5925(5) 0.3854(3) 0.7741(3) 0.0598(19) Uani 1 1 d U . .
H11G H 0.5399 0.3980 0.7800 0.072 Uiso 1 1 calc R . .
C119 C 0.6075(4) 0.3662(3) 0.7149(3) 0.0477(16) Uani 1 1 d U . .
H11H H 0.5651 0.3660 0.6807 0.057 Uiso 1 1 calc R . .
C120 C 0.5115(6) 0.1389(3) 0.3620(4) 0.079(3) Uani 1 1 d U . .
H12B H 0.4720 0.1578 0.3329 0.119 Uiso 1 1 calc R . .
H12C H 0.4827 0.1139 0.3860 0.119 Uiso 1 1 calc R . .
H12D H 0.5499 0.1212 0.3372 0.119 Uiso 1 1 calc R . .
C121 C 0.6406(6) 0.4105(3) 0.8880(4) 0.086(3) Uani 1 1 d U . .
H12E H 0.6522 0.3854 0.9223 0.128 Uiso 1 1 calc R . .
H12F H 0.5840 0.4219 0.8870 0.128 Uiso 1 1 calc R . .
H12G H 0.6772 0.4398 0.8959 0.128 Uiso 1 1 calc R . .
C201 C 0.3872(3) 0.2755(2) 0.7065(3) 0.0306(13) Uani 1 1 d U . .
C202 C 0.3186(3) 0.3124(2) 0.7101(3) 0.0326(13) Uani 1 1 d U . .
C203 C 0.2523(4) 0.2976(3) 0.7416(3) 0.0385(14) Uani 1 1 d U . .
C204 C 0.1884(4) 0.3318(3) 0.7469(3) 0.0460(16) Uani 1 1 d U . .
H20A H 0.1436 0.3219 0.7690 0.055 Uiso 1 1 calc R . .
C205 C 0.1897(4) 0.3795(3) 0.7203(3) 0.0506(17) Uani 1 1 d U . .
H20B H 0.1458 0.4024 0.7239 0.061 Uiso 1 1 calc R . .
C206 C 0.2551(4) 0.3942(3) 0.6884(3) 0.0461(16) Uani 1 1 d U . .
H20C H 0.2557 0.4275 0.6707 0.055 Uiso 1 1 calc R . .
C207 C 0.3200(4) 0.3614(2) 0.6814(3) 0.0381(14) Uani 1 1 d U . .
C208 C 0.2454(4) 0.2461(3) 0.7706(3) 0.0389(14) Uani 1 1 d U . .
C209 C 0.1757(4) 0.2167(3) 0.7549(3) 0.0494(17) Uani 1 1 d U . .
H20D H 0.1352 0.2284 0.7227 0.059 Uiso 1 1 calc R . .
C210 C 0.1647(4) 0.1707(3) 0.7856(3) 0.0548(17) Uani 1 1 d U . .
H21A H 0.1167 0.1514 0.7739 0.066 Uiso 1 1 calc R . .
C211 C 0.2217(4) 0.1526(3) 0.8324(3) 0.0500(16) Uani 1 1 d U . .
C212 C 0.2923(4) 0.1810(3) 0.8467(3) 0.0443(15) Uani 1 1 d U . .
H21B H 0.3331 0.1687 0.8781 0.053 Uiso 1 1 calc R . .
C213 C 0.3045(4) 0.2265(3) 0.8165(3) 0.0414(15) Uani 1 1 d U . .
H21C H 0.3538 0.2447 0.8270 0.050 Uiso 1 1 calc R . .
C214 C 0.3849(4) 0.3781(2) 0.6421(3) 0.0382(14) Uani 1 1 d U . .
C215 C 0.4110(4) 0.3475(2) 0.5951(3) 0.0377(14) Uani 1 1 d U . .
H21D H 0.3902 0.3139 0.5896 0.045 Uiso 1 1 calc R . .
C216 C 0.4667(4) 0.3650(2) 0.5557(3) 0.0414(15) Uani 1 1 d U . .
H21E H 0.4843 0.3428 0.5242 0.050 Uiso 1 1 calc R . .
C217 C 0.4978(4) 0.4140(3) 0.5609(3) 0.0464(16) Uani 1 1 d U . .
C218 C 0.4707(4) 0.4450(3) 0.6073(3) 0.0499(17) Uani 1 1 d U . .
H21F H 0.4900 0.4791 0.6115 0.060 Uiso 1 1 calc R . .
C219 C 0.4163(4) 0.4275(3) 0.6476(3) 0.0472(16) Uani 1 1 d U . .
H21G H 0.3997 0.4494 0.6798 0.057 Uiso 1 1 calc R . .
C220 C 0.2067(5) 0.1050(3) 0.8694(4) 0.067(2) Uani 1 1 d U . .
H22A H 0.1871 0.1143 0.9102 0.100 Uiso 1 1 calc R . .
H22B H 0.2576 0.0857 0.8775 0.100 Uiso 1 1 calc R . .
H22C H 0.1657 0.0840 0.8446 0.100 Uiso 1 1 calc R . .
C221 C 0.5609(5) 0.4319(3) 0.5174(3) 0.064(2) Uani 1 1 d U . .
H22D H 0.5749 0.4676 0.5268 0.095 Uiso 1 1 calc R . .
H22E H 0.5382 0.4287 0.4727 0.095 Uiso 1 1 calc R . .
H22F H 0.6100 0.4108 0.5249 0.095 Uiso 1 1 calc R . .
C301 C 0.5563(4) 0.1283(2) 0.6830(3) 0.0347(13) Uani 1 1 d U . .
C302 C 0.6040(4) 0.0798(2) 0.6897(3) 0.0371(13) Uani 1 1 d U . .
C303 C 0.5633(4) 0.0338(2) 0.6972(3) 0.0431(15) Uani 1 1 d U . .
C304 C 0.6085(5) -0.0111(3) 0.6994(3) 0.0561(18) Uani 1 1 d U . .
H30A H 0.5819 -0.0426 0.7048 0.067 Uiso 1 1 calc R . .
C305 C 0.6912(5) -0.0108(3) 0.6938(4) 0.062(2) Uani 1 1 d U . .
H30B H 0.7206 -0.0420 0.6943 0.074 Uiso 1 1 calc R . .
C306 C 0.7301(5) 0.0341(3) 0.6875(3) 0.0545(18) Uani 1 1 d U . .
H30C H 0.7869 0.0339 0.6834 0.065 Uiso 1 1 calc R . .
C307 C 0.6888(4) 0.0806(2) 0.6868(3) 0.0397(14) Uani 1 1 d U . .
C308 C 0.4747(4) 0.0315(2) 0.7037(3) 0.0429(15) Uani 1 1 d U . .
C309 C 0.4253(5) -0.0038(2) 0.6671(3) 0.0516(17) Uani 1 1 d U . .
H30D H 0.4492 -0.0248 0.6374 0.062 Uiso 1 1 calc R . .
C310 C 0.3432(5) -0.0087(3) 0.6731(3) 0.0530(17) Uani 1 1 d U . .
H31A H 0.3117 -0.0331 0.6481 0.064 Uiso 1 1 calc R . .
C311 C 0.3068(4) 0.0219(3) 0.7156(4) 0.0537(17) Uani 1 1 d U . .
C312 C 0.3544(5) 0.0567(3) 0.7528(4) 0.0574(18) Uani 1 1 d U . .
H31B H 0.3301 0.0777 0.7823 0.069 Uiso 1 1 calc R . .
C313 C 0.4370(5) 0.0610(3) 0.7470(3) 0.0516(17) Uani 1 1 d U . .
H31C H 0.4686 0.0846 0.7733 0.062 Uiso 1 1 calc R . .
C314 C 0.7376(4) 0.1279(2) 0.6847(3) 0.0394(14) Uani 1 1 d U . .
C315 C 0.7887(4) 0.1352(3) 0.6367(3) 0.0539(17) Uani 1 1 d U . .
H31D H 0.7867 0.1117 0.6023 0.065 Uiso 1 1 calc R . .
C316 C 0.8422(4) 0.1760(3) 0.6382(3) 0.0579(18) Uani 1 1 d U . .
H31E H 0.8766 0.1798 0.6050 0.070 Uiso 1 1 calc R . .
C317 C 0.8461(4) 0.2109(3) 0.6870(3) 0.0526(17) Uani 1 1 d U . .
C318 C 0.7940(4) 0.2048(3) 0.7338(3) 0.0478(16) Uani 1 1 d U . .
H31F H 0.7949 0.2291 0.7673 0.057 Uiso 1 1 calc R . .
C319 C 0.7412(4) 0.1643(2) 0.7331(3) 0.0410(15) Uani 1 1 d U . .
H31G H 0.7064 0.1611 0.7661 0.049 Uiso 1 1 calc R . .
C320 C 0.2166(5) 0.0185(3) 0.7201(4) 0.076(2) Uani 1 1 d U . .
H32A H 0.1896 0.0487 0.7004 0.113 Uiso 1 1 calc R . .
H32B H 0.2065 0.0166 0.7651 0.113 Uiso 1 1 calc R . .
H32C H 0.1949 -0.0121 0.6977 0.113 Uiso 1 1 calc R . .
C321 C 0.9074(5) 0.2544(3) 0.6895(4) 0.074(2) Uani 1 1 d U . .
H32D H 0.9600 0.2413 0.6789 0.111 Uiso 1 1 calc R . .
H32E H 0.9138 0.2691 0.7325 0.111 Uiso 1 1 calc R . .
H32F H 0.8878 0.2807 0.6585 0.111 Uiso 1 1 calc R . .
C401 C 0.5626(4) 0.2096(2) 0.8744(3) 0.0319(13) Uani 1 1 d U . .
C402 C 0.5835(4) 0.2055(2) 0.9451(3) 0.0364(13) Uani 1 1 d U . .
C403 C 0.6436(4) 0.1711(2) 0.9717(3) 0.0448(15) Uani 1 1 d U . .
C404 C 0.6635(5) 0.1727(3) 1.0383(3) 0.0601(19) Uani 1 1 d U . .
H40A H 0.7040 0.1501 1.0574 0.072 Uiso 1 1 calc R . .
C405 C 0.6267(5) 0.2056(3) 1.0764(3) 0.068(2) Uani 1 1 d U . .
H40B H 0.6425 0.2062 1.1211 0.082 Uiso 1 1 calc R . .
C406 C 0.5663(5) 0.2382(3) 1.0499(3) 0.0581(19) Uani 1 1 d U . .
H40C H 0.5396 0.2604 1.0767 0.070 Uiso 1 1 calc R . .
C407 C 0.5444(4) 0.2386(2) 0.9841(3) 0.0416(14) Uani 1 1 d U . .
C408 C 0.6840(4) 0.1325(2) 0.9350(3) 0.0429(15) Uani 1 1 d U . .
C409 C 0.7653(5) 0.1193(3) 0.9519(4) 0.0614(19) Uani 1 1 d U . .
H40D H 0.7969 0.1392 0.9831 0.074 Uiso 1 1 calc R . .
C410 C 0.8013(5) 0.0786(3) 0.9251(4) 0.067(2) Uani 1 1 d U . .
H41A H 0.8566 0.0706 0.9388 0.081 Uiso 1 1 calc R . .
C411 C 0.7590(5) 0.0492(3) 0.8789(4) 0.0601(19) Uani 1 1 d U . .
C412 C 0.6806(5) 0.0642(3) 0.8592(3) 0.0530(17) Uani 1 1 d U . .
H41B H 0.6510 0.0461 0.8252 0.064 Uiso 1 1 calc R . .
C413 C 0.6427(4) 0.1044(2) 0.8868(3) 0.0451(16) Uani 1 1 d U . .
H41C H 0.5879 0.1127 0.8723 0.054 Uiso 1 1 calc R . .
C414 C 0.4790(4) 0.2743(2) 0.9583(3) 0.0416(14) Uani 1 1 d U . .
C415 C 0.4049(4) 0.2749(3) 0.9844(3) 0.0519(17) Uani 1 1 d U . .
H41D H 0.3958 0.2513 1.0171 0.062 Uiso 1 1 calc R . .
C416 C 0.3442(4) 0.3094(3) 0.9634(3) 0.0563(18) Uani 1 1 d U . .
H41E H 0.2944 0.3091 0.9823 0.068 Uiso 1 1 calc R . .
C417 C 0.3546(4) 0.3444(3) 0.9151(3) 0.0471(16) Uani 1 1 d U . .
C418 C 0.4275(4) 0.3422(3) 0.8886(3) 0.0456(16) Uani 1 1 d U . .
H41F H 0.4356 0.3649 0.8547 0.055 Uiso 1 1 calc R . .
C419 C 0.4887(4) 0.3089(2) 0.9088(3) 0.0407(15) Uani 1 1 d U . .
H41G H 0.5380 0.3092 0.8892 0.049 Uiso 1 1 calc R . .
C420 C 0.7965(6) 0.0010(3) 0.8546(4) 0.083(3) Uani 1 1 d U . .
H42A H 0.8559 0.0047 0.8581 0.125 Uiso 1 1 calc R . .
H42B H 0.7757 -0.0046 0.8098 0.125 Uiso 1 1 calc R . .
H42C H 0.7821 -0.0281 0.8803 0.125 Uiso 1 1 calc R . .
C421 C 0.2893(5) 0.3819(3) 0.8937(4) 0.075(2) Uani 1 1 d U . .
H42D H 0.2941 0.3916 0.8493 0.113 Uiso 1 1 calc R . .
H42E H 0.2952 0.4122 0.9210 0.113 Uiso 1 1 calc R . .
H42F H 0.2359 0.3664 0.8967 0.113 Uiso 1 1 calc R . .
Cl9S Cl 0.4804(4) 0.0893(4) 1.1460(5) 0.197(4) Uani 0.50 1 d PU . .
C11S C 0.4096(10) 0.0298(7) 1.0556(12) 0.109(3) Uani 0.50 1 d PDU . .
H11I H 0.3962 0.0111 1.0917 0.131 Uiso 0.50 1 calc PR . .
C12S C 0.3774(13) 0.0096(8) 0.9966(11) 0.116(4) Uani 0.50 1 d PDU . .
H12H H 0.3443 -0.0200 0.9937 0.139 Uiso 0.50 1 calc PR . .
C13S C 0.3958(10) 0.0345(8) 0.9451(11) 0.111(5) Uani 0.50 1 d PDU . .
H13A H 0.3803 0.0207 0.9039 0.133 Uiso 0.50 1 calc PR . .
C14S C 0.4358(12) 0.0785(8) 0.9507(12) 0.116(4) Uani 0.50 1 d PDU . .
H14A H 0.4405 0.0986 0.9137 0.139 Uiso 0.50 1 calc PR . .
C15S C 0.4718(11) 0.0961(8) 1.0117(10) 0.109(3) Uani 0.50 1 d PDU . .
H15A H 0.5067 0.1250 1.0127 0.131 Uiso 0.50 1 calc PR . .
C10S C 0.4586(10) 0.0732(7) 1.0703(11) 0.113(4) Uani 0.50 1 d PDU . .
C1S C 0.9233(5) 0.1023(3) 0.7807(4) 0.088(3) Uani 1 1 d DU A 1
H1SA H 0.9236 0.1271 0.7452 0.106 Uiso 1 1 calc R A 1
H1SB H 0.8659 0.0943 0.7865 0.106 Uiso 1 1 calc R A 1
Cl1S Cl 0.9712(9) 0.1279(12) 0.8495(7) 0.149(6) Uani 0.55(6) 1 d PDU A 1
Cl2S Cl 0.9760(12) 0.0454(7) 0.7621(7) 0.136(6) Uani 0.55(6) 1 d PDU A 1
Cl3S Cl 0.9707(6) 0.1385(6) 0.8459(6) 0.074(5) Uani 0.45(6) 1 d PDU A 2
Cl4S Cl 0.9844(10) 0.0527(6) 0.7606(7) 0.093(5) Uani 0.45(6) 1 d PDU A 2
C3S C 1.0055(11) 0.0959(7) 0.5483(7) 0.111(6) Uani 0.50 1 d PDU . .
H3SA H 0.9689 0.1223 0.5275 0.134 Uiso 0.50 1 calc PR . .
H3SB H 1.0450 0.0867 0.5178 0.134 Uiso 0.50 1 calc PR . .
Cl5S Cl 1.0598(2) 0.1231(2) 0.6164(2) 0.0888(15) Uani 0.50 1 d PDU . .
Cl6S Cl 0.9516(6) 0.0461(3) 0.5599(4) 0.160(3) Uani 0.50 1 d PDU . .

loop_
_atom_site_aniso_label
_atom_site_aniso_U_11
_atom_site_aniso_U_22
_atom_site_aniso_U_33
_atom_site_aniso_U_23
_atom_site_aniso_U_13
_atom_site_aniso_U_12
Fe1 0.0273(5) 0.0339(5) 0.0263(5) -0.0022(4) 0.0018(3) 0.0008(4)
Fe2 0.0303(5) 0.0315(5) 0.0240(4) 0.0001(4) -0.0003(3) 0.0023(4)
S1 0.0445(10) 0.0518(10) 0.0378(9) 0.0050(8) 0.0006(8) -0.0114(8)
N1 0.030(3) 0.035(3) 0.031(3) -0.001(2) 0.004(2) 0.000(2)
O1 0.028(2) 0.039(2) 0.031(2) 0.0016(18) 0.0039(17) -0.0038(18)
O2 0.033(2) 0.038(2) 0.031(2) 0.0061(18) 0.0024(17) -0.0008(18)
O3 0.034(2) 0.041(2) 0.033(2) -0.0090(18) 0.0087(18) 0.0016(18)
O4 0.033(2) 0.041(2) 0.030(2) -0.0013(18) -0.0003(18) 0.0065(18)
O5 0.037(2) 0.036(2) 0.042(2) 0.0033(19) 0.0046(19) 0.0066(18)
O6 0.057(3) 0.029(2) 0.042(2) -0.0031(19) 0.017(2) 0.005(2)
O7 0.032(2) 0.048(3) 0.024(2) -0.0019(18) -0.0017(17) -0.0037(19)
O8 0.029(2) 0.052(3) 0.032(2) 0.0070(19) -0.0048(17) -0.0067(19)
C1 0.033(3) 0.039(4) 0.035(3) -0.004(3) 0.000(3) -0.002(3)
C2 0.044(4) 0.065(4) 0.029(3) 0.001(3) 0.005(3) 0.010(3)
C3 0.044(4) 0.062(5) 0.035(4) 0.003(3) -0.008(3) 0.011(3)
C4 0.029(3) 0.052(4) 0.046(4) -0.006(3) -0.004(3) 0.006(3)
C5 0.028(3) 0.043(4) 0.033(3) -0.005(3) -0.004(2) 0.004(3)
C6 0.026(3) 0.057(4) 0.046(4) -0.001(3) 0.000(3) -0.003(3)
C7 0.072(5) 0.039(4) 0.041(4) 0.008(3) -0.022(3) -0.009(3)
C8 0.092(6) 0.061(5) 0.063(5) 0.021(4) -0.032(4) -0.033(4)
C9 0.133(8) 0.046(5) 0.087(7) 0.015(4) -0.060(6) -0.037(6)
C10 0.164(10) 0.060(6) 0.077(7) -0.011(5) -0.042(6) 0.002(6)
C11 0.139(8) 0.059(5) 0.069(6) -0.021(4) -0.002(5) 0.001(5)
C12 0.090(5) 0.056(5) 0.052(5) -0.009(3) -0.003(4) -0.006(4)
C101 0.031(3) 0.033(3) 0.031(3) -0.001(3) 0.006(3) 0.002(2)
C102 0.027(3) 0.034(3) 0.035(3) 0.004(2) 0.001(2) 0.002(2)
C103 0.032(3) 0.044(3) 0.036(3) 0.005(3) 0.006(3) 0.003(3)
C104 0.046(4) 0.058(4) 0.043(4) 0.003(3) 0.013(3) -0.008(3)
C105 0.054(4) 0.066(5) 0.058(4) 0.005(4) 0.021(4) -0.022(4)
C106 0.049(4) 0.047(4) 0.052(4) 0.003(3) 0.004(3) -0.018(3)
C107 0.030(3) 0.038(3) 0.037(3) 0.005(3) 0.001(3) -0.004(3)
C108 0.039(4) 0.043(3) 0.035(3) -0.005(3) 0.017(3) 0.001(3)
C109 0.051(4) 0.046(4) 0.035(3) 0.001(3) 0.013(3) 0.000(3)
C110 0.056(4) 0.054(4) 0.034(3) -0.006(3) 0.015(3) -0.001(3)
C111 0.055(4) 0.050(4) 0.050(4) -0.015(3) 0.021(3) -0.004(3)
C112 0.049(4) 0.037(4) 0.064(4) -0.004(3) 0.020(3) 0.002(3)
C113 0.038(4) 0.044(3) 0.047(4) 0.002(3) 0.017(3) 0.005(3)
C114 0.043(4) 0.033(3) 0.039(3) 0.004(3) 0.000(3) -0.015(3)
C115 0.052(4) 0.039(4) 0.050(4) 0.002(3) -0.013(3) -0.008(3)
C116 0.073(5) 0.041(4) 0.052(4) -0.001(3) -0.016(4) -0.024(4)
C117 0.081(5) 0.046(4) 0.044(4) -0.008(3) 0.011(3) -0.031(4)
C118 0.064(4) 0.063(5) 0.053(4) -0.019(4) 0.014(3) -0.018(4)
C119 0.046(4) 0.056(4) 0.040(4) -0.004(3) 0.001(3) -0.008(3)
C120 0.106(7) 0.063(5) 0.071(5) -0.030(4) 0.017(5) -0.020(5)
C121 0.124(8) 0.082(6) 0.052(5) -0.028(4) 0.015(5) -0.038(6)
C201 0.031(3) 0.035(3) 0.026(3) 0.003(2) 0.004(3) 0.004(3)
C202 0.029(3) 0.044(3) 0.023(3) -0.009(2) -0.006(2) 0.005(2)
C203 0.034(3) 0.059(4) 0.022(3) -0.009(3) -0.002(2) 0.001(3)
C204 0.035(4) 0.067(4) 0.035(4) -0.013(3) 0.000(3) 0.007(3)
C205 0.043(4) 0.062(4) 0.045(4) -0.016(3) -0.003(3) 0.018(3)
C206 0.046(4) 0.049(4) 0.040(4) -0.012(3) -0.006(3) 0.011(3)
C207 0.039(3) 0.040(3) 0.034(3) -0.009(3) -0.007(3) 0.007(3)
C208 0.029(3) 0.064(4) 0.025(3) -0.007(3) 0.009(2) 0.002(3)
C209 0.036(4) 0.072(4) 0.039(4) -0.005(3) 0.002(3) -0.007(3)
C210 0.040(4) 0.078(5) 0.047(4) -0.008(3) 0.007(3) -0.011(4)
C211 0.046(4) 0.057(4) 0.050(4) -0.004(3) 0.018(3) 0.003(3)
C212 0.037(3) 0.065(4) 0.032(4) -0.003(3) 0.011(3) 0.005(3)
C213 0.033(3) 0.060(4) 0.032(3) -0.006(3) 0.009(3) 0.000(3)
C214 0.041(4) 0.038(3) 0.033(3) 0.001(3) -0.005(3) 0.011(3)
C215 0.042(4) 0.038(3) 0.032(3) 0.002(3) -0.002(3) 0.006(3)
C216 0.053(4) 0.040(3) 0.029(3) 0.002(3) -0.002(3) 0.005(3)
C217 0.054(4) 0.049(4) 0.034(4) 0.005(3) -0.005(3) 0.001(3)
C218 0.057(4) 0.039(4) 0.051(4) -0.003(3) -0.003(3) -0.002(3)
C219 0.057(4) 0.043(4) 0.041(4) -0.006(3) 0.001(3) 0.006(3)
C220 0.073(5) 0.068(5) 0.063(5) 0.001(4) 0.027(4) -0.008(4)
C221 0.084(6) 0.059(5) 0.048(4) 0.003(4) 0.010(4) -0.015(4)
C301 0.036(3) 0.029(3) 0.041(3) 0.000(3) 0.012(3) 0.000(3)
C302 0.049(3) 0.035(3) 0.027(3) -0.006(3) 0.001(3) 0.007(3)
C303 0.058(4) 0.033(3) 0.035(4) -0.006(3) -0.007(3) 0.006(3)
C304 0.073(4) 0.032(3) 0.060(5) -0.012(3) -0.008(4) 0.006(3)
C305 0.067(5) 0.040(4) 0.075(5) -0.017(4) -0.006(4) 0.020(4)
C306 0.059(4) 0.049(4) 0.054(4) -0.011(3) -0.002(4) 0.017(3)
C307 0.046(3) 0.040(3) 0.031(3) -0.004(3) -0.002(3) 0.016(3)
C308 0.058(4) 0.027(3) 0.043(4) 0.003(3) 0.004(3) -0.002(3)
C309 0.069(4) 0.034(4) 0.050(4) 0.002(3) -0.001(3) 0.001(3)
C310 0.061(4) 0.043(4) 0.053(4) 0.008(3) -0.001(3) -0.012(3)
C311 0.058(4) 0.046(4) 0.057(5) 0.018(3) 0.009(3) -0.004(3)
C312 0.064(4) 0.054(4) 0.057(5) 0.001(3) 0.021(4) -0.004(4)
C313 0.064(4) 0.039(4) 0.053(4) -0.005(3) 0.013(4) -0.010(3)
C314 0.035(3) 0.047(3) 0.036(3) -0.001(3) 0.001(3) 0.013(3)
C315 0.050(4) 0.075(5) 0.036(4) -0.007(3) 0.006(3) 0.006(3)
C316 0.054(4) 0.086(5) 0.036(4) 0.007(3) 0.014(3) 0.000(4)
C317 0.047(4) 0.058(4) 0.053(4) 0.009(3) 0.005(3) 0.005(3)
C318 0.042(4) 0.054(4) 0.048(4) -0.006(3) 0.004(3) 0.002(3)
C319 0.038(4) 0.048(4) 0.037(4) -0.002(3) 0.005(3) 0.009(3)
C320 0.062(5) 0.079(6) 0.087(6) 0.017(5) 0.015(4) -0.011(4)
C321 0.056(5) 0.074(5) 0.095(7) 0.006(5) 0.021(5) -0.004(4)
C401 0.035(3) 0.035(3) 0.025(3) 0.001(2) -0.002(2) 0.004(3)
C402 0.042(4) 0.037(3) 0.028(3) 0.003(3) -0.003(3) -0.009(3)
C403 0.051(4) 0.043(4) 0.037(3) 0.009(3) -0.008(3) -0.008(3)
C404 0.078(5) 0.058(5) 0.038(4) 0.010(3) -0.022(4) 0.002(4)
C405 0.102(6) 0.070(5) 0.029(4) 0.004(3) -0.015(4) 0.000(4)
C406 0.081(5) 0.063(5) 0.029(3) -0.001(3) 0.000(3) -0.001(4)
C407 0.055(4) 0.042(4) 0.027(3) 0.003(3) 0.000(3) -0.011(3)
C408 0.046(4) 0.042(4) 0.038(3) 0.012(3) -0.008(3) -0.004(3)
C409 0.051(4) 0.058(5) 0.070(5) 0.012(4) -0.016(4) -0.001(3)
C410 0.048(4) 0.067(5) 0.083(6) 0.017(4) -0.006(4) 0.011(4)
C411 0.060(5) 0.065(5) 0.055(5) 0.018(3) 0.002(4) 0.014(4)
C412 0.065(4) 0.050(4) 0.042(4) 0.004(3) -0.003(3) 0.006(3)
C413 0.046(4) 0.046(4) 0.040(4) 0.010(3) -0.008(3) 0.006(3)
C414 0.053(4) 0.047(4) 0.026(3) -0.009(3) 0.008(3) -0.008(3)
C415 0.057(4) 0.065(5) 0.036(4) -0.004(3) 0.011(3) -0.008(3)
C416 0.043(4) 0.078(5) 0.050(4) -0.012(3) 0.014(3) -0.012(3)
C417 0.040(4) 0.060(4) 0.040(4) -0.016(3) 0.002(3) -0.003(3)
C418 0.050(4) 0.047(4) 0.040(4) -0.003(3) 0.003(3) -0.003(3)
C419 0.043(4) 0.041(4) 0.039(4) -0.004(3) 0.004(3) -0.004(3)
C420 0.082(6) 0.079(6) 0.090(7) 0.010(5) 0.010(5) 0.030(5)
C421 0.061(5) 0.094(6) 0.068(5) -0.016(4) -0.010(4) 0.023(4)
Cl9S 0.063(4) 0.323(11) 0.194(6) 0.062(7) -0.041(4) 0.031(5)
C11S 0.053(7) 0.096(8) 0.187(7) 0.061(7) 0.060(7) 0.029(5)
C12S 0.087(8) 0.106(8) 0.165(8) 0.047(7) 0.061(7) 0.066(6)
C13S 0.041(9) 0.145(12) 0.150(9) 0.041(9) 0.026(8) 0.061(8)
C14S 0.087(8) 0.106(8) 0.165(8) 0.047(7) 0.061(7) 0.066(6)
C15S 0.053(7) 0.096(8) 0.187(7) 0.061(7) 0.060(7) 0.029(5)
C10S 0.052(9) 0.103(10) 0.185(8) 0.070(8) 0.021(9) 0.051(7)
C1S 0.076(6) 0.083(6) 0.103(7) 0.021(5) -0.009(5) 0.018(5)
Cl1S 0.102(9) 0.228(14) 0.112(7) 0.025(8) -0.012(7) -0.038(8)
Cl2S 0.109(8) 0.112(6) 0.193(12) 0.074(9) 0.040(7) 0.054(7)
Cl3S 0.042(6) 0.100(9) 0.084(6) -0.032(5) 0.019(4) 0.003(4)
Cl4S 0.098(8) 0.084(6) 0.102(8) -0.026(8) 0.027(5) -0.008(7)
C3S 0.070(12) 0.199(18) 0.068(9) 0.068(11) 0.016(9) 0.004(11)
Cl5S 0.047(2) 0.115(4) 0.103(4) 0.055(3) -0.001(2) -0.012(2)
Cl6S 0.219(9) 0.096(5) 0.161(7) -0.017(4) -0.008(6) -0.016(5)

loop_
_atom_type_symbol
_atom_type_description
_atom_type_scat_dispersion_real
_atom_type_scat_dispersion_imag
_atom_type_scat_source
C C 0.0033 0.0016 'International Tables Vol C Tables 4.2.6.8 and 6.1.1.4'
H H 0.0000 0.0000 'International Tables Vol C Tables 4.2.6.8 and 6.1.1.4'
N N 0.0061 0.0033 'International Tables Vol C Tables 4.2.6.8 and 6.1.1.4'
O O 0.0106 0.0060 'International Tables Vol C Tables 4.2.6.8 and 6.1.1.4'
S S 0.1246 0.1234 'International Tables Vol C Tables 4.2.6.8 and 6.1.1.4'
Cl Cl 0.1484 0.1585 'International Tables Vol C Tables 4.2.6.8 and 6.1.1.4'
Fe Fe 0.3463 0.8444 'International Tables Vol C Tables 4.2.6.8 and 6.1.1.4'

loop_
_geom_angle_atom_site_label_1
_geom_angle_atom_site_label_2
_geom_angle_atom_site_label_3
_geom_angle
O5 Fe1 O3 137.64(17)
O5 Fe1 O1 95.36(16)
O3 Fe1 O1 98.71(16)
O5 Fe1 N1 124.47(17)
O3 Fe1 N1 95.00(17)
O1 Fe1 N1 91.36(17)
O5 Fe1 S1 91.59(13)
O3 Fe1 S1 81.05(12)
O1 Fe1 S1 169.69(12)
N1 Fe1 S1 78.42(13)
O6 Fe2 O4 134.66(17)
O6 Fe2 O2 92.11(16)
O4 Fe2 O2 97.49(16)
O6 Fe2 O8 101.19(17)
O4 Fe2 O8 118.98(16)
O2 Fe2 O8 103.73(16)
O6 Fe2 O7 85.34(15)
O4 Fe2 O7 96.16(15)
O2 Fe2 O7 163.07(15)
O8 Fe2 O7 60.60(15)
O6 Fe2 C401 94.14(18)
O4 Fe2 C401 109.39(17)
O2 Fe2 C401 134.24(18)
O8 Fe2 C401 30.72(17)
O7 Fe2 C401 29.89(16)
C7 S1 C6 101.1(3)
C7 S1 Fe1 110.2(3)
C6 S1 Fe1 88.4(2)
C1 N1 C5 117.4(5)
C1 N1 Fe1 120.7(4)
C5 N1 Fe1 121.8(4)
C101 O1 Fe1 128.7(4)
C101 O2 Fe2 131.8(4)
C201 O3 Fe1 134.7(4)
C201 O4 Fe2 123.2(4)
C301 O5 Fe1 120.2(4)
C301 O6 Fe2 139.6(4)
C401 O7 Fe2 84.9(3)
C401 O8 Fe2 94.1(3)
N1 C1 C2 123.3(6)
N1 C1 H1A 118.4
C2 C1 H1A 118.4
C3 C2 C1 117.9(6)
C3 C2 H2A 121.0
C1 C2 H2A 121.0
C4 C3 C2 119.2(6)
C4 C3 H3A 120.4
C2 C3 H3A 120.4
C3 C4 C5 120.5(6)
C3 C4 H4A 119.8
C5 C4 H4A 119.8
N1 C5 C4 121.7(6)
N1 C5 C6 117.2(5)
C4 C5 C6 121.1(6)
C5 C6 S1 114.2(4)
C5 C6 H6A 108.7
S1 C6 H6A 108.7
C5 C6 H6B 108.7
S1 C6 H6B 108.7
H6A C6 H6B 107.6
C12 C7 C8 119.6(8)
C12 C7 S1 121.6(6)
C8 C7 S1 118.6(7)
C7 C8 C9 118.2(10)
C7 C8 H8A 120.9
C9 C8 H8A 120.9
C10 C9 C8 120.7(9)
C10 C9 H9A 119.7
C8 C9 H9A 119.7
C11 C10 C9 121.4(10)
C11 C10 H10A 119.3
C9 C10 H10A 119.3
C10 C11 C12 119.3(11)
C10 C11 H11A 120.4
C12 C11 H11A 120.4
C11 C12 C7 120.8(9)
C11 C12 H12A 119.6
C7 C12 H12A 119.6
O2 C101 O1 124.6(5)
O2 C101 C102 116.0(5)
O1 C101 C102 119.3(5)
C107 C102 C103 119.6(5)
C107 C102 C101 119.2(5)
C103 C102 C101 121.2(5)
C104 C103 C102 118.9(6)
C104 C103 C108 116.2(5)
C102 C103 C108 124.8(5)
C105 C104 C103 121.4(6)
C105 C104 H10B 119.3
C103 C104 H10B 119.3
C104 C105 C106 119.5(6)
C104 C105 H10C 120.3
C106 C105 H10C 120.3
C107 C106 C105 121.1(6)
C107 C106 H10D 119.5
C105 C106 H10D 119.5
C106 C107 C102 119.5(6)
C106 C107 C114 116.4(5)
C102 C107 C114 124.0(5)
C113 C108 C109 117.5(6)
C113 C108 C103 123.6(6)
C109 C108 C103 118.8(6)
C110 C109 C108 121.6(6)
C110 C109 H10E 119.2
C108 C109 H10E 119.2
C111 C110 C109 120.5(6)
C111 C110 H11B 119.7
C109 C110 H11B 119.7
C110 C111 C112 118.4(6)
C110 C111 C120 120.8(7)
C112 C111 C120 120.8(7)
C113 C112 C111 121.2(6)
C113 C112 H11C 119.4
C111 C112 H11C 119.4
C108 C113 C112 120.7(6)
C108 C113 H11D 119.6
C112 C113 H11D 119.6
C115 C114 C119 118.1(6)
C115 C114 C107 120.8(6)
C119 C114 C107 121.0(6)
C116 C115 C114 120.7(7)
C116 C115 H11E 119.6
C114 C115 H11E 119.6
C117 C116 C115 121.9(7)
C117 C116 H11F 119.1
C115 C116 H11F 119.1
C116 C117 C118 117.7(7)
C116 C117 C121 120.6(8)
C118 C117 C121 121.6(8)
C119 C118 C117 120.7(7)
C119 C118 H11G 119.6
C117 C118 H11G 119.6
C114 C119 C118 120.8(7)
C114 C119 H11H 119.6
C118 C119 H11H 119.6
C111 C120 H12B 109.5
C111 C120 H12C 109.5
H12B C120 H12C 109.5
C111 C120 H12D 109.5
H12B C120 H12D 109.5
H12C C120 H12D 109.5
C117 C121 H12E 109.5
C117 C121 H12F 109.5
H12E C121 H12F 109.5
C117 C121 H12G 109.5
H12E C121 H12G 109.5
H12F C121 H12G 109.5
O4 C201 O3 123.8(5)
O4 C201 C202 119.0(5)
O3 C201 C202 117.2(5)
C203 C202 C207 120.2(6)
C203 C202 C201 118.7(5)
C207 C202 C201 121.2(5)
C202 C203 C204 119.7(6)
C202 C203 C208 123.0(5)
C204 C203 C208 117.3(6)
C205 C204 C203 120.7(6)
C205 C204 H20A 119.7
C203 C204 H20A 119.7
C204 C205 C206 119.8(6)
C204 C205 H20B 120.1
C206 C205 H20B 120.1
C205 C206 C207 121.8(7)
C205 C206 H20C 119.1
C207 C206 H20C 119.1
C206 C207 C202 117.8(6)
C206 C207 C214 118.9(6)
C202 C207 C214 123.2(5)
C209 C208 C213 117.4(6)
C209 C208 C203 120.0(6)
C213 C208 C203 122.6(6)
C210 C209 C208 120.9(7)
C210 C209 H20D 119.5
C208 C209 H20D 119.5
C211 C210 C209 121.3(7)
C211 C210 H21A 119.3
C209 C210 H21A 119.3
C210 C211 C212 117.8(7)
C210 C211 C220 121.3(7)
C212 C211 C220 120.8(7)
C213 C212 C211 121.7(6)
C213 C212 H21B 119.2
C211 C212 H21B 119.2
C212 C213 C208 120.8(6)
C212 C213 H21C 119.6
C208 C213 H21C 119.6
C215 C214 C219 117.3(6)
C215 C214 C207 121.7(6)
C219 C214 C207 120.8(6)
C216 C215 C214 121.1(6)
C216 C215 H21D 119.4
C214 C215 H21D 119.4
C215 C216 C217 121.7(6)
C215 C216 H21E 119.1
C217 C216 H21E 119.1
C218 C217 C216 117.3(6)
C218 C217 C221 122.2(6)
C216 C217 C221 120.5(6)
C219 C218 C217 121.2(7)
C219 C218 H21F 119.4
C217 C218 H21F 119.4
C218 C219 C214 121.3(6)
C218 C219 H21G 119.3
C214 C219 H21G 119.3
C211 C220 H22A 109.5
C211 C220 H22B 109.5
H22A C220 H22B 109.5
C211 C220 H22C 109.5
H22A C220 H22C 109.5
H22B C220 H22C 109.5
C217 C221 H22D 109.5
C217 C221 H22E 109.5
H22D C221 H22E 109.5
C217 C221 H22F 109.5
H22D C221 H22F 109.5
H22E C221 H22F 109.5
O6 C301 O5 123.9(5)
O6 C301 C302 119.2(5)
O5 C301 C302 116.9(5)
C303 C302 C307 120.5(6)
C303 C302 C301 119.5(6)
C307 C302 C301 120.0(6)
C304 C303 C302 118.2(7)
C304 C303 C308 119.5(6)
C302 C303 C308 122.3(6)
C305 C304 C303 121.6(7)
C305 C304 H30A 119.2
C303 C304 H30A 119.2
C306 C305 C304 119.6(7)
C306 C305 H30B 120.2
C304 C305 H30B 120.2
C305 C306 C307 121.7(7)
C305 C306 H30C 119.2
C307 C306 H30C 119.2
C306 C307 C302 118.3(6)
C306 C307 C314 117.7(6)
C302 C307 C314 124.0(5)
C313 C308 C309 116.8(7)
C313 C308 C303 123.5(6)
C309 C308 C303 119.7(6)
C310 C309 C308 121.9(7)
C310 C309 H30D 119.1
C308 C309 H30D 119.1
C309 C310 C311 120.1(7)
C309 C310 H31A 119.9
C311 C310 H31A 119.9
C310 C311 C312 119.0(7)
C310 C311 C320 120.3(7)
C312 C311 C320 120.6(7)
C313 C312 C311 120.5(7)
C313 C312 H31B 119.7
C311 C312 H31B 119.7
C312 C313 C308 121.6(7)
C312 C313 H31C 119.2
C308 C313 H31C 119.2
C315 C314 C319 116.8(6)
C315 C314 C307 120.7(6)
C319 C314 C307 122.2(6)
C316 C315 C314 121.6(7)
C316 C315 H31D 119.2
C314 C315 H31D 119.2
C317 C316 C315 120.8(7)
C317 C316 H31E 119.6
C315 C316 H31E 119.6
C316 C317 C318 118.1(7)
C316 C317 C321 120.3(7)
C318 C317 C321 121.6(7)
C319 C318 C317 121.5(7)
C319 C318 H31F 119.2
C317 C318 H31F 119.2
C318 C319 C314 121.1(6)
C318 C319 H31G 119.4
C314 C319 H31G 119.4
C311 C320 H32A 109.5
C311 C320 H32B 109.5
H32A C320 H32B 109.5
C311 C320 H32C 109.5
H32A C320 H32C 109.5
H32B C320 H32C 109.5
C317 C321 H32D 109.5
C317 C321 H32E 109.5
H32D C321 H32E 109.5
C317 C321 H32F 109.5
H32D C321 H32F 109.5
H32E C321 H32F 109.5
O7 C401 O8 120.4(5)
O7 C401 C402 121.2(5)
O8 C401 C402 118.3(5)
O7 C401 Fe2 65.2(3)
O8 C401 Fe2 55.2(3)
C402 C401 Fe2 171.9(4)
C407 C402 C403 120.8(6)
C407 C402 C401 117.8(5)
C403 C402 C401 121.4(6)
C404 C403 C402 117.3(6)
C404 C403 C408 118.0(6)
C402 C403 C408 124.6(6)
C405 C404 C403 122.1(7)
C405 C404 H40A 118.9
C403 C404 H40A 118.9
C404 C405 C406 120.0(7)
C404 C405 H40B 120.0
C406 C405 H40B 120.0
C405 C406 C407 120.4(7)
C405 C406 H40C 119.8
C407 C406 H40C 119.8
C406 C407 C402 119.4(6)
C406 C407 C414 118.0(6)
C402 C407 C414 122.6(5)
C413 C408 C409 116.4(7)
C413 C408 C403 122.5(6)
C409 C408 C403 120.8(6)
C410 C409 C408 122.3(7)
C410 C409 H40D 118.9
C408 C409 H40D 118.9
C409 C410 C411 121.2(7)
C409 C410 H41A 119.4
C411 C410 H41A 119.4
C412 C411 C410 116.5(7)
C412 C411 C420 122.7(8)
C410 C411 C420 120.7(7)
C411 C412 C413 122.9(7)
C411 C412 H41B 118.5
C413 C412 H41B 118.5
C408 C413 C412 120.4(6)
C408 C413 H41C 119.8
C412 C413 H41C 119.8
C415 C414 C419 117.3(6)
C415 C414 C407 119.8(6)
C419 C414 C407 122.9(6)
C416 C415 C414 121.1(7)
C416 C415 H41D 119.4
C414 C415 H41D 119.4
C415 C416 C417 121.5(6)
C415 C416 H41E 119.3
C417 C416 H41E 119.3
C418 C417 C416 116.6(7)
C418 C417 C421 122.5(7)
C416 C417 C421 121.0(7)
C419 C418 C417 123.2(7)
C419 C418 H41F 118.4
C417 C418 H41F 118.4
C418 C419 C414 120.3(6)
C418 C419 H41G 119.8
C414 C419 H41G 119.8
C411 C420 H42A 109.5
C411 C420 H42B 109.5
H42A C420 H42B 109.5
C411 C420 H42C 109.5
H42A C420 H42C 109.5
H42B C420 H42C 109.5
C417 C421 H42D 109.5
C417 C421 H42E 109.5
H42D C421 H42E 109.5
C417 C421 H42F 109.5
H42D C421 H42F 109.5
H42E C421 H42F 109.5
C12S C11S C10S 131(2)
C12S C11S H11I 114.6
C10S C11S H11I 114.6
C13S C12S C11S 116(2)
C13S C12S H12H 121.9
C11S C12S H12H 121.9
C12S C13S C14S 121(3)
C12S C13S H13A 119.7
C14S C13S H13A 119.7
C13S C14S C15S 121(2)
C13S C14S H14A 119.5
C15S C14S H14A 119.5
C10S C15S C14S 124(2)
C10S C15S H15A 118.1
C14S C15S H15A 118.1
C15S C10S C11S 107(2)
C15S C10S Cl9S 134.1(19)
C11S C10S Cl9S 118.7(17)
Cl1S C1S Cl2S 108.7(9)
Cl1S C1S H1SA 110.0
Cl2S C1S H1SA 110.0
Cl1S C1S H1SB 110.0
Cl2S C1S H1SB 110.0
H1SA C1S H1SB 108.3
Cl6S C3S Cl5S 116.5(9)
Cl6S C3S H3SA 108.2
Cl5S C3S H3SA 108.2
Cl6S C3S H3SB 108.2
Cl5S C3S H3SB 108.2
H3SA C3S H3SB 107.3

loop_
_geom_bond_atom_site_label_1
_geom_bond_atom_site_label_2
_geom_bond_distance
Fe1 O5 2.005(4)
Fe1 O3 2.006(4)
Fe1 O1 2.066(4)
Fe1 N1 2.114(5)
Fe1 S1 2.6575(18)
Fe2 O6 2.018(4)
Fe2 O4 2.019(4)
Fe2 O2 2.029(4)
Fe2 O8 2.055(4)
Fe2 O7 2.275(4)
Fe2 C401 2.497(6)
S1 C7 1.792(7)
S1 C6 1.826(6)
N1 C1 1.337(7)
N1 C5 1.350(7)
O1 C101 1.266(7)
O2 C101 1.257(7)
O3 C201 1.275(7)
O4 C201 1.249(7)
O5 C301 1.267(7)
O6 C301 1.250(7)
O7 C401 1.249(7)
O8 C401 1.279(7)
C1 C2 1.388(8)
C1 H1A 0.9500
C2 C3 1.371(9)
C2 H2A 0.9500
C3 C4 1.360(9)
C3 H3A 0.9500
C4 C5 1.366(8)
C4 H4A 0.9500
C5 C6 1.499(8)
C6 H6A 0.9900
C6 H6B 0.9900
C7 C12 1.384(11)
C7 C8 1.391(10)
C8 C9 1.403(13)
C8 H8A 0.9500
C9 C10 1.359(15)
C9 H9A 0.9500
C10 C11 1.352(14)
C10 H10A 0.9500
C11 C12 1.384(11)
C11 H11A 0.9500
C12 H12A 0.9500
C101 C102 1.497(8)
C102 C107 1.403(8)
C102 C103 1.424(8)
C103 C104 1.395(9)
C103 C108 1.487(8)
C104 C105 1.378(9)
C104 H10B 0.9500
C105 C106 1.395(10)
C105 H10C 0.9500
C106 C107 1.393(8)
C106 H10D 0.9500
C107 C114 1.488(9)
C108 C113 1.386(9)
C108 C109 1.396(9)
C109 C110 1.392(9)
C109 H10E 0.9500
C110 C111 1.369(10)
C110 H11B 0.9500
C111 C112 1.395(10)
C111 C120 1.513(10)
C112 C113 1.388(9)
C112 H11C 0.9500
C113 H11D 0.9500
C114 C115 1.384(9)
C114 C119 1.386(9)
C115 C116 1.378(10)
C115 H11E 0.9500
C116 C117 1.375(11)
C116 H11F 0.9500
C117 C118 1.391(10)
C117 C121 1.509(10)
C118 C119 1.389(9)
C118 H11G 0.9500
C119 H11H 0.9500
C120 H12B 0.9800
C120 H12C 0.9800
C120 H12D 0.9800
C121 H12E 0.9800
C121 H12F 0.9800
C121 H12G 0.9800
C201 C202 1.498(8)
C202 C203 1.393(8)
C202 C207 1.421(8)
C203 C204 1.397(9)
C203 C208 1.493(9)
C204 C205 1.372(10)
C204 H20A 0.9500
C205 C206 1.384(10)
C205 H20B 0.9500
C206 C207 1.394(9)
C206 H20C 0.9500
C207 C214 1.486(9)
C208 C209 1.394(9)
C208 C213 1.397(9)
C209 C210 1.391(10)
C209 H20D 0.9500
C210 C211 1.374(10)
C210 H21A 0.9500
C211 C212 1.388(9)
C211 C220 1.507(10)
C212 C213 1.377(9)
C212 H21B 0.9500
C213 H21C 0.9500
C214 C215 1.379(8)
C214 C219 1.394(9)
C215 C216 1.378(9)
C215 H21D 0.9500
C216 C217 1.384(9)
C216 H21E 0.9500
C217 C218 1.381(9)
C217 C221 1.530(10)
C218 C219 1.378(9)
C218 H21F 0.9500
C219 H21G 0.9500
C220 H22A 0.9800
C220 H22B 0.9800
C220 H22C 0.9800
C221 H22D 0.9800
C221 H22E 0.9800
C221 H22F 0.9800
C301 C302 1.493(8)
C302 C303 1.398(9)
C302 C307 1.407(9)
C303 C304 1.392(9)
C303 C308 1.484(9)
C304 C305 1.382(10)
C304 H30A 0.9500
C305 C306 1.354(10)
C305 H30B 0.9500
C306 C307 1.397(9)
C306 H30C 0.9500
C307 C314 1.483(9)
C308 C313 1.390(9)
C308 C309 1.409(9)
C309 C310 1.380(10)
C309 H30D 0.9500
C310 C311 1.386(10)
C310 H31A 0.9500
C311 C312 1.390(10)
C311 C320 1.504(10)
C312 C313 1.386(10)
C312 H31B 0.9500
C313 H31C 0.9500
C314 C315 1.394(9)
C314 C319 1.394(8)
C315 C316 1.385(10)
C315 H31D 0.9500
C316 C317 1.373(10)
C316 H31E 0.9500
C317 C318 1.384(9)
C317 C321 1.521(10)
C318 C319 1.373(9)
C318 H31F 0.9500
C319 H31G 0.9500
C320 H32A 0.9800
C320 H32B 0.9800
C320 H32C 0.9800
C321 H32D 0.9800
C321 H32E 0.9800
C321 H32F 0.9800
C401 C402 1.494(8)
C402 C407 1.399(9)
C402 C403 1.411(9)
C403 C404 1.406(9)
C403 C408 1.476(9)
C404 C405 1.363(11)
C404 H40A 0.9500
C405 C406 1.386(10)
C405 H40B 0.9500
C406 C407 1.393(9)
C406 H40C 0.9500
C407 C414 1.489(9)
C408 C413 1.375(9)
C408 C409 1.395(9)
C409 C410 1.372(11)
C409 H40D 0.9500
C410 C411 1.374(11)
C410 H41A 0.9500
C411 C412 1.374(10)
C411 C420 1.519(11)
C412 C413 1.386(9)
C412 H41B 0.9500
C413 H41C 0.9500
C414 C415 1.391(9)
C414 C419 1.404(9)
C415 C416 1.388(10)
C415 H41D 0.9500
C416 C417 1.392(10)
C416 H41E 0.9500
C417 C418 1.380(9)
C417 C421 1.493(10)
C418 C419 1.369(9)
C418 H41F 0.9500
C419 H41G 0.9500
C420 H42A 0.9800
C420 H42B 0.9800
C420 H42C 0.9800
C421 H42D 0.9800
C421 H42E 0.9800
C421 H42F 0.9800
Cl9S C10S 1.65(2)
C11S C12S 1.400(17)
C11S C10S 1.413(17)
C11S H11I 0.9500
C12S C13S 1.327(16)
C12S H12H 0.9500
C13S C14S 1.329(17)
C13S H13A 0.9500
C14S C15S 1.434(17)
C14S H14A 0.9500
C15S C10S 1.410(16)
C15S H15A 0.9500
C1S Cl1S 1.713(14)
C1S Cl2S 1.792(13)
C1S H1SA 0.9900
C1S H1SB 0.9900
C3S Cl6S 1.615(14)
C3S Cl5S 1.760(14)
C3S H3SA 0.9900
C3S H3SB 0.9900
